data_1534975
loop_
_publ_author_name
'Beck, J.'
'Keller, H.L.'
'Rompel, M.'
'Wimbert, L.'

_publ_section_title
;
 Hydrothermalsynthese und Kristallstruktur der
 Muenzmetall-Quecksilber-Chalkogenidhalogenide Cu Hg Se Br, Ag Hg S Br und
 Ag Hg S I
;
_journal_name_full 'Zeitschrift fuer Anorganische und Allgemeine Chemie'
_journal_page_first 2289
_journal_page_last 2294
_journal_volume 627
_journal_year 2001
_chemical_formula_sum 'Br Cu Hg Se'
_chemical_name_systematic 'Cu Hg Br Se'
_space_group_IT_number 51
_symmetry_space_group_name_Hall '-P 2a 2a'
_symmetry_space_group_name_H-M 'P m m a'
_cell_angle_alpha 90
_cell_angle_beta 90
_cell_angle_gamma 90
_cell_formula_units_Z 4
_cell_length_a 10.201
_cell_length_b 4.312
_cell_length_c 9.256
_cell_volume 407.141
_citation_journal_id_ASTM ZAACAB
_cod_data_source_file Beck_ZAACAB_2001_144.cif
_cod_data_source_block Br1Cu1Hg1Se1
_cod_original_formula_sum 'Br1 Cu1 Hg1 Se1'
_cod_database_code 1534975

loop_
_symmetry_equiv_pos_as_xyz
x,y,z
-x+1/2,-y,z
x+1/2,-y,-z
-x,y,-z
-x,-y,-z
x-1/2,y,-z
-x-1/2,y,z
x,-y,z

loop_
_atom_site_label
_atom_site_type_symbol
_atom_site_fract_x
_atom_site_fract_y
_atom_site_fract_z
_atom_site_occupancy
_atom_site_U_iso_or_equiv
Br1 Br-1 0.25 0 0.4623 1 0.0
Cu1 Cu+1 0.0925 0 0.2163 1 0.0
Br2 Br-1 0.25 0 0.0188 1 0.0
Se1 Se-2 0.0078 0.5 0.7659 1 0.0
Hg1 Hg+2 0.25 0.5 0.78217 1 0.0
Hg2 Hg+2 0 0.5 0.5 1 0.0
